data_7001762
loop_
_publ_author_name
'Dyson, Gavin'
'Hamilton, Alex'
'Mitchell, Byron'
'Owen, Gareth R.'

_publ_section_title
;
 A new family of flexible scorpionate ligands based on
 2-mercaptopyridine
;
_journal_issue 31
_journal_name_full 'Dalton Transactions'
_journal_page_first 6120
_journal_paper_doi 10.1039/b905409j
_journal_year 2009
_chemical_formula_moiety 'C28 H25 B Cu N2 P S2'
_chemical_formula_sum 'C28 H25 B Cu N2 P S2'
_chemical_formula_weight 558.94
_chemical_name_systematic
;
?
;
_space_group_IT_number 14
_symmetry_cell_setting monoclinic
_symmetry_space_group_name_Hall '-P 2ybc'
_symmetry_space_group_name_H-M 'P 1 21/c 1'
_atom_sites_solution_hydrogens geom
_atom_sites_solution_primary direct
_atom_sites_solution_secondary difmap
_audit_creation_method SHELXL-97
_cell_angle_alpha 90.00
_cell_angle_beta 92.750(2)
_cell_angle_gamma 90.00
_cell_formula_units_Z 4
_cell_length_a 14.8949(7)
_cell_length_b 8.9263(4)
_cell_length_c 19.1954(8)
_cell_measurement_reflns_used 34897
_cell_measurement_temperature 173(2)
_cell_measurement_theta_max 30.506
_cell_measurement_theta_min 2.661
_cell_volume 2549.2(2)
_computing_cell_refinement 'Apex II (Bruker-AXS, 2007)'
_computing_data_collection 'Apex II (Bruker-AXS, 2007)'
_computing_data_reduction
;
SAINT v7.34A (Bruker-AXS, 2007) & XPREP v2005/4 (Bruker-AXS, 2005)
;
_computing_molecular_graphics 'Bruker SHELXTL'
_computing_publication_material 'Bruker SHELXTL'
_computing_structure_refinement 'SHELXL-97 (Sheldrick, 1997)'
_computing_structure_solution 'SHELXS-97 (Sheldrick, 1990)'
_diffrn_ambient_temperature 173(2)
_diffrn_detector_area_resol_mean 8.366
_diffrn_measured_fraction_theta_full 0.997
_diffrn_measured_fraction_theta_max 0.997
_diffrn_measurement_device_type 'Bruker-AXS Kappa'
_diffrn_measurement_method '\w & \f scans'
_diffrn_radiation_monochromator graphite
_diffrn_radiation_source 'fine-focus sealed tube'
_diffrn_radiation_type MoK\a
_diffrn_radiation_wavelength 0.71073
_diffrn_reflns_av_R_equivalents 0.0590
_diffrn_reflns_av_sigmaI/netI 0.0233
_diffrn_reflns_limit_h_max 21
_diffrn_reflns_limit_h_min -20
_diffrn_reflns_limit_k_max 12
_diffrn_reflns_limit_k_min -12
_diffrn_reflns_limit_l_max 27
_diffrn_reflns_limit_l_min -27
_diffrn_reflns_number 75804
_diffrn_reflns_theta_full 30.57
_diffrn_reflns_theta_max 30.57
_diffrn_reflns_theta_min 3.36
_exptl_absorpt_coefficient_mu 1.104
_exptl_absorpt_correction_T_max 1
_exptl_absorpt_correction_T_min 0.8898
_exptl_absorpt_correction_type multi-scan
_exptl_absorpt_process_details 'sadabs - Bruker 2008'
_exptl_crystal_colour yellow
_exptl_crystal_density_diffrn 1.456
_exptl_crystal_density_method 'not measured'
_exptl_crystal_description block
_exptl_crystal_F_000 1152
_exptl_crystal_size_max 0.27
_exptl_crystal_size_mid 0.14
_exptl_crystal_size_min 0.10
_refine_diff_density_max 0.989
_refine_diff_density_min -0.633
_refine_diff_density_rms 0.072
_refine_ls_extinction_method none
_refine_ls_goodness_of_fit_ref 1.067
_refine_ls_hydrogen_treatment mixed
_refine_ls_matrix_type full
_refine_ls_number_parameters 324
_refine_ls_number_reflns 7807
_refine_ls_number_restraints 0
_refine_ls_restrained_S_all 1.067
_refine_ls_R_factor_all 0.0336
_refine_ls_R_factor_gt 0.0295
_refine_ls_shift/su_max 0.001
_refine_ls_shift/su_mean 0.000
_refine_ls_structure_factor_coef Fsqd
_refine_ls_weighting_details 'calc w=1/[\s^2^(Fo^2^)+(0.0441P)^2^+0.9947P] where P=(Fo^2^+2Fc^2^)/3'
_refine_ls_weighting_scheme calc
_refine_ls_wR_factor_gt 0.0801
_refine_ls_wR_factor_ref 0.0821
_reflns_number_gt 6898
_reflns_number_total 7807
_reflns_threshold_expression >2sigma(I)
_cod_data_source_file b905409j.txt
_cod_data_source_block gd2079_0m
_cod_original_sg_symbol_H-M p21/c
_cod_database_code 7001762

loop_
_symmetry_equiv_pos_as_xyz
'x, y, z'
'-x, y+1/2, -z+1/2'
'-x, -y, -z'
'x, -y-1/2, z-1/2'

loop_
_atom_site_label
_atom_site_type_symbol
_atom_site_fract_x
_atom_site_fract_y
_atom_site_fract_z
_atom_site_U_iso_or_equiv
_atom_site_adp_type
_atom_site_occupancy
_atom_site_symmetry_multiplicity
_atom_site_calc_flag
_atom_site_refinement_flags
_atom_site_disorder_assembly
_atom_site_disorder_group
Cu1 Cu 0.205384(10) 0.725805(18) 0.350347(8) 0.01575(5) Uani 1 1 d . . .
P1 P 0.32401(2) 0.83614(4) 0.402085(16) 0.01450(7) Uani 1 1 d . . .
S2 S 0.21058(2) 0.57411(4) 0.257125(18) 0.02442(8) Uani 1 1 d . . .
S1 S 0.10407(2) 0.65580(6) 0.42764(2) 0.03514(11) Uani 1 1 d . . .
N1 N -0.01484(7) 0.72789(12) 0.32079(6) 0.0165(2) Uani 1 1 d . . .
C26 C 0.59000(9) 0.83526(16) 0.28780(7) 0.0207(2) Uani 1 1 d . . .
H26 H 0.6431 0.8341 0.2642 0.025 Uiso 1 1 calc R . .
N2 N 0.06745(8) 0.73441(13) 0.20528(6) 0.0200(2) Uani 1 1 d . . .
C23 C 0.42939(8) 0.84049(14) 0.35731(6) 0.0152(2) Uani 1 1 d . . .
C25 C 0.57379(9) 0.94961(15) 0.33436(7) 0.0201(2) Uani 1 1 d . . .
H25 H 0.6163 1.0248 0.3423 0.024 Uiso 1 1 calc R . .
C11 C 0.30541(8) 1.03229(14) 0.42419(7) 0.0170(2) Uani 1 1 d . . .
C16 C 0.33557(9) 1.09630(15) 0.48727(7) 0.0211(2) Uani 1 1 d . . .
H16 H 0.3660 1.0375 0.5207 0.025 Uiso 1 1 calc R . .
C17 C 0.35724(9) 0.75365(13) 0.48659(6) 0.0156(2) Uani 1 1 d . . .
C15 C 0.32064(10) 1.24713(16) 0.50075(8) 0.0252(3) Uani 1 1 d . . .
H15 H 0.3407 1.2886 0.5431 0.030 Uiso 1 1 calc R . .
C24 C 0.49412(9) 0.95226(14) 0.36923(6) 0.0180(2) Uani 1 1 d . . .
H24 H 0.4838 1.0289 0.4007 0.022 Uiso 1 1 calc R . .
C1 C 0.00127(9) 0.66270(15) 0.38449(7) 0.0199(2) Uani 1 1 d . . .
C5 C -0.10023(10) 0.72363(19) 0.29172(8) 0.0279(3) Uani 1 1 d . . .
H5 H -0.1107 0.7682 0.2483 0.034 Uiso 1 1 calc R . .
C13 C 0.24547(12) 1.27336(17) 0.38832(9) 0.0306(3) Uani 1 1 d . . .
H13 H 0.2156 1.3329 0.3549 0.037 Uiso 1 1 calc R . .
C20 C 0.40085(11) 0.63443(16) 0.61874(7) 0.0245(3) Uani 1 1 d . . .
H20 H 0.4155 0.5953 0.6627 0.029 Uiso 1 1 calc R . .
C28 C 0.44666(9) 0.72574(16) 0.31037(7) 0.0216(3) Uani 1 1 d . . .
H28 H 0.4042 0.6508 0.3018 0.026 Uiso 1 1 calc R . .
C27 C 0.52703(10) 0.72274(17) 0.27638(8) 0.0246(3) Uani 1 1 d . . .
H27 H 0.5385 0.6449 0.2459 0.030 Uiso 1 1 calc R . .
C18 C 0.29314(9) 0.74772(16) 0.53754(7) 0.0213(3) Uani 1 1 d . . .
H18 H 0.2352 0.7825 0.5272 0.026 Uiso 1 1 calc R . .
C2 C -0.07229(10) 0.59777(19) 0.41788(8) 0.0270(3) Uani 1 1 d . . .
H2 H -0.0624 0.5554 0.4619 0.032 Uiso 1 1 calc R . .
C6 C 0.13011(9) 0.62586(16) 0.19541(6) 0.0198(2) Uani 1 1 d . . .
C19 C 0.31524(10) 0.69042(17) 0.60342(7) 0.0240(3) Uani 1 1 d . . .
H19 H 0.2726 0.6896 0.6373 0.029 Uiso 1 1 calc R . .
C22 C 0.44277(9) 0.69739(15) 0.50257(7) 0.0211(2) Uani 1 1 d . . .
H22 H 0.4860 0.6999 0.4692 0.025 Uiso 1 1 calc R . .
C14 C 0.27578(10) 1.33573(16) 0.45100(9) 0.0277(3) Uani 1 1 d . . .
H14 H 0.2661 1.4368 0.4598 0.033 Uiso 1 1 calc R . .
C7 C 0.13030(10) 0.55222(19) 0.12982(7) 0.0281(3) Uani 1 1 d . . .
H7 H 0.1731 0.4787 0.1226 0.034 Uiso 1 1 calc R . .
C4 C -0.17119(10) 0.6584(2) 0.32216(9) 0.0307(3) Uani 1 1 d . . .
H4 H -0.2278 0.6561 0.2996 0.037 Uiso 1 1 calc R . .
C3 C -0.15657(9) 0.59539(17) 0.38778(8) 0.0260(3) Uani 1 1 d . . .
H3 H -0.2037 0.5523 0.4107 0.031 Uiso 1 1 calc R . .
C12 C 0.25928(10) 1.12201(16) 0.37493(8) 0.0253(3) Uani 1 1 d . . .
H12 H 0.2377 1.0806 0.3330 0.030 Uiso 1 1 calc R . .
C21 C 0.46429(11) 0.63700(17) 0.56844(8) 0.0269(3) Uani 1 1 d . . .
H21 H 0.5215 0.5984 0.5785 0.032 Uiso 1 1 calc R . .
C8 C 0.06909(12) 0.5872(2) 0.07726(8) 0.0380(4) Uani 1 1 d . . .
H8 H 0.0690 0.5363 0.0350 0.046 Uiso 1 1 calc R . .
C10 C 0.00828(11) 0.7712(2) 0.15081(8) 0.0315(3) Uani 1 1 d . . .
H10 H -0.0326 0.8482 0.1572 0.038 Uiso 1 1 calc R . .
C9 C 0.00659(12) 0.7004(3) 0.08783(9) 0.0419(4) Uani 1 1 d . . .
H9 H -0.0354 0.7270 0.0526 0.050 Uiso 1 1 calc R . .
H101 H 0.1192(11) 0.8455(19) 0.3078(8) 0.019(4) Uiso 1 1 d . . .
B1 B 0.05349(10) 0.82028(16) 0.27611(8) 0.0190(3) Uani 1 1 d . . .
H100 H 0.0202(12) 0.926(2) 0.2630(9) 0.023(4) Uiso 1 1 d . . .

loop_
_atom_site_aniso_label
_atom_site_aniso_U_11
_atom_site_aniso_U_22
_atom_site_aniso_U_33
_atom_site_aniso_U_23
_atom_site_aniso_U_13
_atom_site_aniso_U_12
Cu1 0.01342(8) 0.01665(8) 0.01700(8) -0.00162(5) -0.00108(5) -0.00242(5)
P1 0.01310(14) 0.01460(14) 0.01569(14) -0.00250(10) -0.00053(10) -0.00131(11)
S2 0.02416(16) 0.02562(17) 0.02274(15) -0.00860(12) -0.00659(12) 0.00635(13)
S1 0.01626(16) 0.0651(3) 0.02380(17) 0.01658(17) -0.00220(13) -0.00786(17)
N1 0.0138(5) 0.0147(5) 0.0211(5) -0.0006(4) 0.0012(4) 0.0013(4)
C26 0.0167(6) 0.0260(6) 0.0194(6) 0.0023(5) 0.0024(5) -0.0002(5)
N2 0.0162(5) 0.0248(5) 0.0188(5) 0.0064(4) -0.0006(4) -0.0047(4)
C23 0.0151(5) 0.0160(5) 0.0143(5) 0.0006(4) -0.0009(4) -0.0008(4)
C25 0.0188(6) 0.0195(6) 0.0219(6) 0.0018(5) 0.0000(5) -0.0051(5)
C11 0.0149(5) 0.0155(5) 0.0205(5) -0.0015(4) -0.0004(4) 0.0004(4)
C16 0.0213(6) 0.0184(6) 0.0230(6) -0.0035(5) -0.0045(5) 0.0043(5)
C17 0.0174(6) 0.0128(5) 0.0163(5) -0.0026(4) -0.0003(4) -0.0019(4)
C15 0.0250(7) 0.0202(6) 0.0301(7) -0.0088(5) -0.0027(6) 0.0028(5)
C24 0.0196(6) 0.0163(5) 0.0181(5) -0.0009(4) 0.0003(4) -0.0028(5)
C1 0.0148(6) 0.0236(6) 0.0213(6) 0.0009(5) 0.0011(4) -0.0010(5)
C5 0.0171(6) 0.0372(8) 0.0292(7) 0.0079(6) -0.0025(5) 0.0018(6)
C13 0.0327(8) 0.0199(7) 0.0380(8) 0.0050(6) -0.0104(6) 0.0032(6)
C20 0.0366(8) 0.0181(6) 0.0187(6) 0.0010(5) -0.0015(5) -0.0016(5)
C28 0.0189(6) 0.0220(6) 0.0240(6) -0.0075(5) 0.0023(5) -0.0047(5)
C27 0.0210(6) 0.0270(7) 0.0261(7) -0.0085(5) 0.0044(5) -0.0015(5)
C18 0.0186(6) 0.0261(6) 0.0191(6) -0.0035(5) 0.0014(5) -0.0017(5)
C2 0.0192(6) 0.0369(8) 0.0251(6) 0.0067(6) 0.0032(5) -0.0039(6)
C6 0.0169(6) 0.0261(6) 0.0163(5) -0.0001(5) 0.0001(4) -0.0060(5)
C19 0.0287(7) 0.0255(6) 0.0181(6) -0.0029(5) 0.0042(5) -0.0050(6)
C22 0.0213(6) 0.0199(6) 0.0222(6) 0.0027(5) 0.0028(5) 0.0036(5)
C14 0.0250(7) 0.0160(6) 0.0418(8) -0.0031(6) -0.0009(6) 0.0031(5)
C7 0.0253(7) 0.0397(8) 0.0194(6) -0.0059(6) 0.0021(5) -0.0086(6)
C4 0.0136(6) 0.0427(9) 0.0356(8) 0.0035(7) -0.0011(5) -0.0008(6)
C3 0.0169(6) 0.0299(7) 0.0316(7) -0.0015(6) 0.0063(5) -0.0038(5)
C12 0.0286(7) 0.0199(6) 0.0263(6) 0.0017(5) -0.0087(5) -0.0002(5)
C21 0.0280(7) 0.0251(7) 0.0273(7) 0.0060(5) -0.0004(6) 0.0081(6)
C8 0.0311(8) 0.0647(12) 0.0180(6) -0.0042(7) -0.0016(6) -0.0144(8)
C10 0.0217(7) 0.0449(9) 0.0274(7) 0.0127(6) -0.0046(6) -0.0016(6)
C9 0.0310(8) 0.0703(13) 0.0234(7) 0.0094(8) -0.0099(6) -0.0066(9)
B1 0.0174(6) 0.0142(6) 0.0252(7) 0.0030(5) 0.0003(5) -0.0008(5)

loop_
_atom_type_symbol
_atom_type_description
_atom_type_scat_dispersion_real
_atom_type_scat_dispersion_imag
_atom_type_scat_source
C C 0.0033 0.0016 'International Tables Vol C Tables 4.2.6.8 and 6.1.1.4'
H H 0.0000 0.0000 'International Tables Vol C Tables 4.2.6.8 and 6.1.1.4'
B B 0.0013 0.0007 'International Tables Vol C Tables 4.2.6.8 and 6.1.1.4'
N N 0.0061 0.0033 'International Tables Vol C Tables 4.2.6.8 and 6.1.1.4'
P P 0.1023 0.0942 'International Tables Vol C Tables 4.2.6.8 and 6.1.1.4'
S S 0.1246 0.1234 'International Tables Vol C Tables 4.2.6.8 and 6.1.1.4'
Cu Cu 0.3201 1.2651 'International Tables Vol C Tables 4.2.6.8 and 6.1.1.4'

loop_
_geom_angle_atom_site_label_1
_geom_angle_atom_site_label_2
_geom_angle_atom_site_label_3
_geom_angle
_geom_angle_site_symmetry_1
_geom_angle_site_symmetry_3
_geom_angle_publ_flag
P1 Cu1 S2 124.559(14) . . ?
P1 Cu1 S1 111.882(15) . . ?
S2 Cu1 S1 113.986(18) . . ?
P1 Cu1 H101 117.8(5) . . ?
S2 Cu1 H101 92.7(5) . . ?
S1 Cu1 H101 88.8(5) . . ?
C23 P1 C11 103.44(6) . . ?
C23 P1 C17 102.95(6) . . ?
C11 P1 C17 102.57(6) . . ?
C23 P1 Cu1 118.92(4) . . ?
C11 P1 Cu1 113.81(4) . . ?
C17 P1 Cu1 113.25(4) . . ?
C6 S2 Cu1 109.83(5) . . ?
C1 S1 Cu1 106.49(5) . . ?
C5 N1 C1 118.34(12) . . ?
C5 N1 B1 113.67(11) . . ?
C1 N1 B1 127.87(11) . . ?
C27 C26 C25 119.92(12) . . ?
C27 C26 H26 120.0 . . ?
C25 C26 H26 120.0 . . ?
C6 N2 C10 118.81(13) . . ?
C6 N2 B1 125.58(11) . . ?
C10 N2 B1 115.57(13) . . ?
C28 C23 C24 118.82(12) . . ?
C28 C23 P1 118.51(10) . . ?
C24 C23 P1 122.66(9) . . ?
C26 C25 C24 120.15(12) . . ?
C26 C25 H25 119.9 . . ?
C24 C25 H25 119.9 . . ?
C16 C11 C12 118.78(12) . . ?
C16 C11 P1 123.29(10) . . ?
C12 C11 P1 117.93(10) . . ?
C15 C16 C11 120.71(13) . . ?
C15 C16 H16 119.6 . . ?
C11 C16 H16 119.6 . . ?
C22 C17 C18 118.74(12) . . ?
C22 C17 P1 123.20(10) . . ?
C18 C17 P1 118.06(10) . . ?
C14 C15 C16 120.01(13) . . ?
C14 C15 H15 120.0 . . ?
C16 C15 H15 120.0 . . ?
C25 C24 C23 120.45(12) . . ?
C25 C24 H24 119.8 . . ?
C23 C24 H24 119.8 . . ?
N1 C1 C2 118.19(12) . . ?
N1 C1 S1 124.42(10) . . ?
C2 C1 S1 117.39(10) . . ?
C4 C5 N1 124.30(14) . . ?
C4 C5 H5 117.8 . . ?
N1 C5 H5 117.8 . . ?
C14 C13 C12 120.44(14) . . ?
C14 C13 H13 119.8 . . ?
C12 C13 H13 119.8 . . ?
C21 C20 C19 119.85(13) . . ?
C21 C20 H20 120.1 . . ?
C19 C20 H20 120.1 . . ?
C27 C28 C23 120.41(12) . . ?
C27 C28 H28 119.8 . . ?
C23 C28 H28 119.8 . . ?
C26 C27 C28 120.24(13) . . ?
C26 C27 H27 119.9 . . ?
C28 C27 H27 119.9 . . ?
C19 C18 C17 120.66(13) . . ?
C19 C18 H18 119.7 . . ?
C17 C18 H18 119.7 . . ?
C3 C2 C1 122.18(13) . . ?
C3 C2 H2 118.9 . . ?
C1 C2 H2 118.9 . . ?
N2 C6 C7 118.81(13) . . ?
N2 C6 S2 123.89(10) . . ?
C7 C6 S2 117.29(11) . . ?
C20 C19 C18 120.05(13) . . ?
C20 C19 H19 120.0 . . ?
C18 C19 H19 120.0 . . ?
C17 C22 C21 120.46(13) . . ?
C17 C22 H22 119.8 . . ?
C21 C22 H22 119.8 . . ?
C13 C14 C15 119.76(13) . . ?
C13 C14 H14 120.1 . . ?
C15 C14 H14 120.1 . . ?
C8 C7 C6 121.36(16) . . ?
C8 C7 H7 119.3 . . ?
C6 C7 H7 119.3 . . ?
C5 C4 C3 118.13(14) . . ?
C5 C4 H4 120.9 . . ?
C3 C4 H4 120.9 . . ?
C2 C3 C4 118.82(13) . . ?
C2 C3 H3 120.6 . . ?
C4 C3 H3 120.6 . . ?
C13 C12 C11 120.29(13) . . ?
C13 C12 H12 119.9 . . ?
C11 C12 H12 119.9 . . ?
C20 C21 C22 120.21(14) . . ?
C20 C21 H21 119.9 . . ?
C22 C21 H21 119.9 . . ?
C7 C8 C9 119.03(15) . . ?
C7 C8 H8 120.5 . . ?
C9 C8 H8 120.5 . . ?
C9 C10 N2 123.20(17) . . ?
C9 C10 H10 118.4 . . ?
N2 C10 H10 118.4 . . ?
C10 C9 C8 118.73(16) . . ?
C10 C9 H9 120.6 . . ?
C8 C9 H9 120.6 . . ?
N2 B1 N1 109.00(10) . . ?
N2 B1 H101 113.9(8) . . ?
N1 B1 H101 111.5(8) . . ?
N2 B1 H100 107.3(9) . . ?
N1 B1 H100 106.1(9) . . ?
H101 B1 H100 108.6(13) . . ?

loop_
_geom_bond_atom_site_label_1
_geom_bond_atom_site_label_2
_geom_bond_distance
_geom_bond_site_symmetry_2
_geom_bond_publ_flag
Cu1 P1 2.2159(3) . ?
Cu1 S2 2.2483(4) . ?
Cu1 S1 2.2548(4) . ?
Cu1 H101 1.832(17) . ?
P1 C23 1.8258(13) . ?
P1 C11 1.8258(13) . ?
P1 C17 1.8280(13) . ?
S2 C6 1.7079(14) . ?
S1 C1 1.7068(14) . ?
N1 C5 1.3647(18) . ?
N1 C1 1.3649(17) . ?
N1 B1 1.5922(18) . ?
C26 C27 1.385(2) . ?
C26 C25 1.3855(19) . ?
C26 H26 0.9300 . ?
N2 C6 1.3648(19) . ?
N2 C10 1.3745(18) . ?
N2 B1 1.583(2) . ?
C23 C28 1.3962(17) . ?
C23 C24 1.3986(17) . ?
C25 C24 1.3903(18) . ?
C25 H25 0.9300 . ?
C11 C16 1.3936(17) . ?
C11 C12 1.3947(18) . ?
C16 C15 1.3909(19) . ?
C16 H16 0.9300 . ?
C17 C22 1.3899(19) . ?
C17 C18 1.4001(18) . ?
C15 C14 1.386(2) . ?
C15 H15 0.9300 . ?
C24 H24 0.9300 . ?
C1 C2 1.4193(19) . ?
C5 C4 1.363(2) . ?
C5 H5 0.9300 . ?
C13 C14 1.382(2) . ?
C13 C12 1.392(2) . ?
C13 H13 0.9300 . ?
C20 C21 1.383(2) . ?
C20 C19 1.388(2) . ?
C20 H20 0.9300 . ?
C28 C27 1.3908(19) . ?
C28 H28 0.9300 . ?
C27 H27 0.9300 . ?
C18 C19 1.3891(19) . ?
C18 H18 0.9300 . ?
C2 C3 1.357(2) . ?
C2 H2 0.9300 . ?
C6 C7 1.4205(19) . ?
C19 H19 0.9300 . ?
C22 C21 1.3977(19) . ?
C22 H22 0.9300 . ?
C14 H14 0.9300 . ?
C7 C8 1.363(2) . ?
C7 H7 0.9300 . ?
C4 C3 1.387(2) . ?
C4 H4 0.9300 . ?
C3 H3 0.9300 . ?
C12 H12 0.9300 . ?
C21 H21 0.9300 . ?
C8 C9 1.396(3) . ?
C8 H8 0.9300 . ?
C10 C9 1.363(3) . ?
C10 H10 0.9300 . ?
C9 H9 0.9300 . ?
B1 H101 1.150(17) . ?
B1 H100 1.090(18) . ?

loop_
_geom_torsion_atom_site_label_1
_geom_torsion_atom_site_label_2
_geom_torsion_atom_site_label_3
_geom_torsion_atom_site_label_4
_geom_torsion
_geom_torsion_site_symmetry_1
_geom_torsion_site_symmetry_2
_geom_torsion_site_symmetry_3
_geom_torsion_site_symmetry_4
_geom_torsion_publ_flag
S2 Cu1 P1 C23 14.04(5) . . . . ?
S1 Cu1 P1 C23 158.00(5) . . . . ?
S2 Cu1 P1 C11 136.32(5) . . . . ?
S1 Cu1 P1 C11 -79.72(5) . . . . ?
S2 Cu1 P1 C17 -107.03(5) . . . . ?
S1 Cu1 P1 C17 36.93(5) . . . . ?
P1 Cu1 S2 C6 -131.78(5) . . . . ?
S1 Cu1 S2 C6 84.92(5) . . . . ?
P1 Cu1 S1 C1 150.35(5) . . . . ?
S2 Cu1 S1 C1 -61.68(6) . . . . ?
C11 P1 C23 C28 -155.42(11) . . . . ?
C17 P1 C23 C28 98.04(11) . . . . ?
Cu1 P1 C23 C28 -28.10(12) . . . . ?
C11 P1 C23 C24 25.93(12) . . . . ?
C17 P1 C23 C24 -80.61(11) . . . . ?
Cu1 P1 C23 C24 153.25(9) . . . . ?
C27 C26 C25 C24 -0.5(2) . . . . ?
C23 P1 C11 C16 -91.70(12) . . . . ?
C17 P1 C11 C16 15.12(13) . . . . ?
Cu1 P1 C11 C16 137.84(10) . . . . ?
C23 P1 C11 C12 87.76(12) . . . . ?
C17 P1 C11 C12 -165.42(11) . . . . ?
Cu1 P1 C11 C12 -42.70(12) . . . . ?
C12 C11 C16 C15 -0.5(2) . . . . ?
P1 C11 C16 C15 178.96(11) . . . . ?
C23 P1 C17 C22 -6.16(12) . . . . ?
C11 P1 C17 C22 -113.36(11) . . . . ?
Cu1 P1 C17 C22 123.54(10) . . . . ?
C23 P1 C17 C18 173.61(10) . . . . ?
C11 P1 C17 C18 66.41(11) . . . . ?
Cu1 P1 C17 C18 -56.68(11) . . . . ?
C11 C16 C15 C14 -0.4(2) . . . . ?
C26 C25 C24 C23 -0.5(2) . . . . ?
C28 C23 C24 C25 0.62(19) . . . . ?
P1 C23 C24 C25 179.26(10) . . . . ?
C5 N1 C1 C2 -1.76(19) . . . . ?
B1 N1 C1 C2 174.02(13) . . . . ?
C5 N1 C1 S1 179.13(12) . . . . ?
B1 N1 C1 S1 -5.10(19) . . . . ?
Cu1 S1 C1 N1 -12.04(13) . . . . ?
Cu1 S1 C1 C2 168.83(11) . . . . ?
C1 N1 C5 C4 0.1(2) . . . . ?
B1 N1 C5 C4 -176.29(15) . . . . ?
C24 C23 C28 C27 0.2(2) . . . . ?
P1 C23 C28 C27 -178.46(11) . . . . ?
C25 C26 C27 C28 1.4(2) . . . . ?
C23 C28 C27 C26 -1.2(2) . . . . ?
C22 C17 C18 C19 1.7(2) . . . . ?
P1 C17 C18 C19 -178.07(11) . . . . ?
N1 C1 C2 C3 1.7(2) . . . . ?
S1 C1 C2 C3 -179.11(13) . . . . ?
C10 N2 C6 C7 -1.64(19) . . . . ?
B1 N2 C6 C7 175.86(12) . . . . ?
C10 N2 C6 S2 177.24(11) . . . . ?
B1 N2 C6 S2 -5.26(18) . . . . ?
Cu1 S2 C6 N2 -5.63(13) . . . . ?
Cu1 S2 C6 C7 173.27(10) . . . . ?
C21 C20 C19 C18 0.5(2) . . . . ?
C17 C18 C19 C20 -1.8(2) . . . . ?
C18 C17 C22 C21 -0.4(2) . . . . ?
P1 C17 C22 C21 179.36(11) . . . . ?
C12 C13 C14 C15 0.3(3) . . . . ?
C16 C15 C14 C13 0.5(2) . . . . ?
N2 C6 C7 C8 -0.5(2) . . . . ?
S2 C6 C7 C8 -179.43(13) . . . . ?
N1 C5 C4 C3 1.8(3) . . . . ?
C1 C2 C3 C4 0.1(2) . . . . ?
C5 C4 C3 C2 -1.8(2) . . . . ?
C14 C13 C12 C11 -1.2(3) . . . . ?
C16 C11 C12 C13 1.3(2) . . . . ?
P1 C11 C12 C13 -178.20(13) . . . . ?
C19 C20 C21 C22 0.8(2) . . . . ?
C17 C22 C21 C20 -0.8(2) . . . . ?
C6 C7 C8 C9 1.7(3) . . . . ?
C6 N2 C10 C9 2.7(2) . . . . ?
B1 N2 C10 C9 -175.08(15) . . . . ?
N2 C10 C9 C8 -1.5(3) . . . . ?
C7 C8 C9 C10 -0.7(3) . . . . ?
C6 N2 B1 N1 -88.26(15) . . . . ?
C10 N2 B1 N1 89.32(14) . . . . ?
C5 N1 B1 N2 -67.10(14) . . . . ?
C1 N1 B1 N2 116.96(14) . . . . ?
